data_2239474
loop_
_publ_author_name
'Kahlenberg, Volker'
'Manninger, Tanja'

_publ_section_title
;
 Rb~2~Lu[Si~4~O~10~]F, a tubular chain silicate
;
_journal_coeditor_code WM5002
_journal_issue 3
_journal_name_full 'Acta Crystallographica Section E'
_journal_page_first i14
_journal_paper_doi 10.1107/S1600536814003043
_journal_volume 70
_journal_year 2014
_chemical_formula_iupac 'Rb2 Lu [Si4 O10]F'
_chemical_formula_structural '2Rb Lu [Si4 O12] F'
_chemical_formula_sum 'F Lu O10 Rb2 Si4'
_chemical_formula_weight 637.27
_chemical_name_systematic
;
Dirubidium lutetium tetrasilicate fluoride
;
_space_group_IT_number 11
_symmetry_cell_setting monoclinic
_symmetry_space_group_name_Hall '-P 2yb'
_symmetry_space_group_name_H-M 'P 1 21/m 1'
_atom_sites_solution_primary direct
_atom_sites_solution_secondary difmap
_audit_conform_dict_name cif_core.dic
_audit_conform_dict_version 2.4
_audit_creation_method 'WinGX routine CIF_UPDATE'
_cell_angle_alpha 90
_cell_angle_beta 111.753(3)
_cell_angle_gamma 90
_cell_formula_units_Z 4
_cell_length_a 11.6695(3)
_cell_length_b 8.52379(18)
_cell_length_c 11.8165(3)
_cell_measurement_reflns_used 8764
_cell_measurement_temperature 298(2)
_cell_measurement_theta_max 29.3585
_cell_measurement_theta_min 3.0342
_cell_volume 1091.67(5)
_computing_cell_refinement 'CrysAlis PRO (Oxford Diffraction, 2006)'
_computing_data_collection 'CrysAlis PRO (Oxford Diffraction, 2006)'
_computing_data_reduction 'CrysAlis PRO (Oxford Diffraction, 2006)'
_computing_molecular_graphics 'ATOMS for Windows (Dowty, 2011)'
_computing_publication_material 'publCIF (Westrip, 2010) and WinGX (Farrugia, 2012)'
_computing_structure_refinement 'SHELXL97 (Sheldrick, 2008)'
_computing_structure_solution 'SIR2002 (Burla <i>et al.</i>, 2003)'
_diffrn_ambient_temperature 298(2)
_diffrn_detector_area_resol_mean 10.3575
_diffrn_measured_fraction_theta_full 0.998
_diffrn_measured_fraction_theta_max 0.998
_diffrn_measurement_device_type 'Oxford Diffraction Xcalibur (Ruby, Gemini ultra)'
_diffrn_measurement_method '\w scans'
_diffrn_radiation_monochromator graphite
_diffrn_radiation_type MoK\a
_diffrn_radiation_wavelength 0.71073
_diffrn_reflns_av_R_equivalents 0.0275
_diffrn_reflns_limit_h_max 14
_diffrn_reflns_limit_h_min -14
_diffrn_reflns_limit_k_max 10
_diffrn_reflns_limit_k_min -10
_diffrn_reflns_limit_l_max 14
_diffrn_reflns_limit_l_min -14
_diffrn_reflns_number 15185
_diffrn_reflns_theta_full 26.37
_diffrn_reflns_theta_max 26.37
_diffrn_reflns_theta_min 3.04
_exptl_absorpt_coefficient_mu 18.4
_exptl_absorpt_correction_T_max 0.562
_exptl_absorpt_correction_T_min 0.106
_exptl_absorpt_correction_type analytical
_exptl_absorpt_process_details
;
[<i>CrysAlis PRO</i> (Oxford Diffraction, 2006),
based on expressions derived by Clark & Reid (1995)]
;
_exptl_crystal_colour colourless
_exptl_crystal_density_diffrn 3.877
_exptl_crystal_density_method 'not measured'
_exptl_crystal_description prism
_exptl_crystal_F_000 1160
_exptl_crystal_size_max 0.32
_exptl_crystal_size_mid 0.08
_exptl_crystal_size_min 0.08
_refine_diff_density_max 0.671
_refine_diff_density_min -0.694
_refine_ls_extinction_method none
_refine_ls_goodness_of_fit_ref 1.2
_refine_ls_hydrogen_treatment undef
_refine_ls_matrix_type full
_refine_ls_number_constraints 0
_refine_ls_number_parameters 178
_refine_ls_number_reflns 2388
_refine_ls_number_restraints 0
_refine_ls_restrained_S_all 1.2
_refine_ls_R_factor_all 0.018
_refine_ls_R_factor_gt 0.0165
_refine_ls_shift/su_max 0.001
_refine_ls_shift/su_mean 0
_refine_ls_structure_factor_coef Fsqd
_refine_ls_weighting_details 'calc w=1/[\s^2^(Fo^2^)+(0.0080P)^2^+3.5409P] where P=(Fo^2^+2Fc^2^)/3'
_refine_ls_weighting_scheme calc
_refine_ls_wR_factor_gt 0.0362
_refine_ls_wR_factor_ref 0.0366
_reflns_number_gt 2276
_reflns_number_total 2388
_reflns_threshold_expression I>2sigma(I)
_cod_data_source_file wm5002sup1.cf
_cod_data_source_block I
_cod_original_sg_symbol_H-M 'P 21/m'
_cod_database_code 2239474
_cod_database_fobs_code 2239474

loop_
_symmetry_equiv_pos_as_xyz
'x, y, z'
'-x, y+1/2, -z'
'-x, -y, -z'
'x, -y-1/2, z'

loop_
_atom_site_type_symbol
_atom_site_label
_atom_site_fract_x
_atom_site_fract_y
_atom_site_fract_z
_atom_site_U_iso_or_equiv
_atom_site_adp_type
_atom_site_calc_flag
_atom_site_refinement_flags
_atom_site_occupancy
_atom_site_symmetry_multiplicity
Lu Lu 0.293348(13) 0.003290(17) 0.709429(13) 0.00494(5) Uani d . 1 1
Rb Rb1 0.44695(5) 0.75 0.54955(5) 0.01305(11) Uani d S 1 2
Rb Rb2 0.08212(5) 0.25 0.07908(5) 0.01314(11) Uani d S 1 2
Rb Rb3 -0.00057(5) 0.75 0.52863(5) 0.01827(13) Uani d S 1 2
Rb Rb4 0.46419(5) 0.25 0.03113(5) 0.01750(12) Uani d S 1 2
Si Si1 0.38671(9) -0.06260(11) 0.22969(8) 0.00464(19) Uani d . 1 1
Si Si2 0.01773(9) 0.06858(11) 0.75550(9) 0.00508(19) Uani d . 1 1
Si Si3 0.24334(9) 0.43354(11) 0.38343(8) 0.00493(19) Uani d . 1 1
Si Si4 0.22493(9) 0.93232(11) 0.96450(8) 0.00543(19) Uani d . 1 1
O O1 0.4021(3) 0.75 0.2204(3) 0.0099(8) Uani d S 1 2
O O2 0.7259(3) 0.75 0.6326(4) 0.0129(8) Uani d S 1 2
O O3 0.2743(2) 0.9946(3) 0.1053(2) 0.0084(5) Uani d . 1 1
O O4 0.3423(2) 0.9684(3) 0.3435(2) 0.0100(5) Uani d . 1 1
O O5 -0.0274(3) 0.25 0.7485(3) 0.0112(8) Uani d S 1 2
O O6 -0.1052(2) 0.9599(3) 0.7182(2) 0.0090(5) Uani d . 1 1
O O7 0.0945(2) 0.0289(3) 0.9002(2) 0.0084(5) Uani d . 1 1
O O8 0.1833(3) 0.75 0.9630(3) 0.0100(8) Uani d S 1 2
O O9 0.5102(2) 0.0289(3) 0.2481(2) 0.0110(5) Uani d . 1 1
O O10 0.0957(2) 0.0320(3) 0.6743(2) 0.0096(5) Uani d . 1 1
O O11 0.3210(2) 0.9616(3) 0.9020(2) 0.0095(5) Uani d . 1 1
O O12 0.2534(3) 0.0222(3) 0.5157(2) 0.0156(6) Uani d . 1 1
F F1 0.2695(3) 0.75 0.6782(3) 0.0142(7) Uani d S 1 2
F F2 0.3190(3) 0.25 0.7478(3) 0.0172(7) Uani d S 1 2

loop_
_atom_site_aniso_label
_atom_site_aniso_U_11
_atom_site_aniso_U_22
_atom_site_aniso_U_33
_atom_site_aniso_U_12
_atom_site_aniso_U_13
_atom_site_aniso_U_23
Lu 0.00544(8) 0.00452(8) 0.00516(8) 0.00016(5) 0.00231(6) 0.00015(5)
Rb1 0.0146(3) 0.0120(2) 0.0119(2) 0 0.0043(2) 0
Rb2 0.0170(3) 0.0114(2) 0.0131(2) 0 0.0080(2) 0
Rb3 0.0248(3) 0.0133(3) 0.0122(3) 0 0.0016(2) 0
Rb4 0.0143(3) 0.0133(3) 0.0212(3) 0 0.0024(2) 0
Si1 0.0050(5) 0.0044(4) 0.0044(4) 0.0007(4) 0.0015(4) 0.0002(4)
Si2 0.0043(5) 0.0047(5) 0.0053(4) 0.0002(4) 0.0007(4) 0.0003(4)
Si3 0.0049(5) 0.0052(5) 0.0044(4) -0.0007(4) 0.0013(4) -0.0001(4)
Si4 0.0055(5) 0.0057(5) 0.0042(4) 0.0006(4) 0.0009(4) 0.0007(4)
O1 0.0112(19) 0.0054(17) 0.0149(19) 0 0.0071(16) 0
O2 0.0094(19) 0.0051(17) 0.021(2) 0 0.0015(16) 0
O3 0.0070(12) 0.0113(13) 0.0050(12) 0.0022(10) 0.0001(10) -0.0006(10)
O4 0.0100(13) 0.0113(13) 0.0101(12) 0.0043(10) 0.0053(11) -0.0006(10)
O5 0.0093(19) 0.0069(18) 0.0156(19) 0 0.0027(16) 0
O6 0.0048(12) 0.0099(12) 0.0097(12) -0.0021(10) -0.0002(10) -0.0001(10)
O7 0.0074(13) 0.0118(13) 0.0063(12) 0.0036(10) 0.0029(10) -0.0007(10)
O8 0.0134(19) 0.0035(17) 0.0127(18) 0 0.0045(16) 0
O9 0.0082(13) 0.0091(13) 0.0145(13) -0.0019(10) 0.0028(11) -0.0004(11)
O10 0.0084(13) 0.0127(13) 0.0076(12) 0.0016(10) 0.0030(10) 0.0011(10)
O11 0.0089(13) 0.0137(13) 0.0069(12) 0.0010(10) 0.0042(10) 0.0023(10)
O12 0.0179(15) 0.0221(15) 0.0075(12) 0.0039(11) 0.0054(11) 0.0023(11)
F1 0.0164(17) 0.0044(14) 0.0194(17) 0 0.0039(14) 0
F2 0.0220(18) 0.0056(15) 0.0250(18) 0 0.0100(15) 0

loop_
_atom_type_symbol
_atom_type_description
_atom_type_scat_dispersion_real
_atom_type_scat_dispersion_imag
_atom_type_scat_source
O O 0.0106 0.006 'International Tables Vol C Tables 4.2.6.8 and 6.1.1.4'
F F 0.0171 0.0103 'International Tables Vol C Tables 4.2.6.8 and 6.1.1.4'
Si Si 0.0817 0.0704 'International Tables Vol C Tables 4.2.6.8 and 6.1.1.4'
Rb Rb -0.9393 2.9676 'International Tables Vol C Tables 4.2.6.8 and 6.1.1.4'
Lu Lu -0.472 5.8584 'International Tables Vol C Tables 4.2.6.8 and 6.1.1.4'

loop_
_exptl_crystal_face_index_h
_exptl_crystal_face_index_k
_exptl_crystal_face_index_l
_exptl_crystal_face_perp_dist
0 1 0 0.1631
0 -1 0 0.1312
1 0 1 0.0169
-1 0 -1 0.04
-1 0 1 0.0251
1 0 -1 0.0147
-8 0 1 0.0347
8 0 -1 0.0052
10 1 9 0.0132
3 -1 -16 0.0386
-3 1 16 0.0239
13 -2 -14 0.0281
9 -1 9 0.0236

loop_
_geom_angle_atom_site_label_1
_geom_angle_atom_site_label_2
_geom_angle_atom_site_label_3
_geom_angle_site_symmetry_1
_geom_angle_site_symmetry_3
_geom_angle
F2 Lu O12 . . 96.25(12)
F2 Lu O9 . 3_656 91.29(11)
O12 Lu O9 . 3_656 92.79(10)
F2 Lu F1 . 1_545 177.69(12)
O12 Lu F1 . 1_545 86.05(11)
O9 Lu F1 3_656 1_545 88.38(11)
F2 Lu O10 . . 89.16(11)
O12 Lu O10 . . 89.57(10)
O9 Lu O10 3_656 . 177.53(9)
F1 Lu O10 1_545 . 91.08(11)
F2 Lu O11 . 1_545 89.10(11)
O12 Lu O11 . 1_545 173.81(10)
O9 Lu O11 3_656 1_545 90.18(9)
F1 Lu O11 1_545 1_545 88.61(11)
O10 Lu O11 . 1_545 87.40(9)
O9 Si1 O1 . 1_545 112.24(17)
O9 Si1 O4 . 1_545 110.99(14)
O1 Si1 O4 1_545 1_545 107.06(17)
O9 Si1 O3 . 1_545 111.24(14)
O1 Si1 O3 1_545 1_545 107.75(16)
O4 Si1 O3 1_545 1_545 107.32(13)
O10 Si2 O6 . 1_545 111.85(14)
O10 Si2 O5 . . 113.95(17)
O6 Si2 O5 1_545 . 106.95(16)
O10 Si2 O7 . . 112.13(14)
O6 Si2 O7 1_545 . 104.51(14)
O5 Si2 O7 . . 106.84(17)
O12 Si3 O6 4_565 2_546 112.89(15)
O12 Si3 O4 4_565 4_575 111.44(15)
O6 Si3 O4 2_546 4_575 109.22(14)
O12 Si3 O2 4_565 3_666 114.08(18)
O6 Si3 O2 2_546 3_666 104.29(16)
O4 Si3 O2 4_575 3_666 104.34(17)
O11 Si4 O8 . . 114.10(17)
O11 Si4 O3 . 1_556 112.49(14)
O8 Si4 O3 . 1_556 108.21(17)
O11 Si4 O7 . 1_565 113.66(14)
O8 Si4 O7 . 1_565 104.55(16)
O3 Si4 O7 1_556 1_565 102.93(13)
Si1 O1 Si1 1_565 4_565 162.7(3)
Si3 O2 Si3 2_656 3_666 146.9(3)
Si4 O3 Si1 1_554 1_565 132.77(16)
Si3 O4 Si1 4_575 1_565 142.83(17)
Si2 O5 Si2 4_565 . 144.0(2)
Si2 O6 Si3 1_565 2_556 144.19(17)
Si2 O7 Si4 . 1_545 129.48(16)
Si4 O8 Si4 . 4_575 145.7(3)
Lu F1 Lu 1_565 4_565 160.51(16)
Lu F2 Lu . 4_565 156.30(18)

loop_
_geom_bond_atom_site_label_1
_geom_bond_atom_site_label_2
_geom_bond_site_symmetry_2
_geom_bond_distance
Si1 O9 . 1.581(3)
Si1 O1 1_545 1.6157(11)
Si1 O4 1_545 1.631(3)
Si1 O3 1_545 1.640(2)
Si2 O10 . 1.579(3)
Si2 O6 1_545 1.625(3)
Si2 O5 . 1.6259(14)
Si2 O7 . 1.645(3)
Si3 O12 4_565 1.569(3)
Si3 O6 2_546 1.630(3)
Si3 O4 4_575 1.631(3)
Si3 O2 3_666 1.6318(15)
Si4 O11 . 1.574(3)
Si4 O8 . 1.6264(14)
Si4 O3 1_556 1.634(3)
Si4 O7 1_565 1.648(3)
Lu F2 . 2.1487(7)
Lu O12 . 2.167(3)
Lu O9 3_656 2.175(3)
Lu F1 1_545 2.1906(6)
Lu O10 . 2.200(2)
Lu O11 1_545 2.205(2)
Rb1 O9 3_666 2.938(3)
Rb1 O9 2_656 2.938(3)
Rb1 O4 4_575 2.947(3)
Rb1 O4 . 2.947(3)
Rb1 F1 . 2.989(3)
Rb1 O2 . 3.031(4)
Rb1 O12 4_565 3.158(3)
Rb1 O12 1_565 3.158(3)
Rb1 O4 3_676 3.332(3)
Rb1 O4 2_646 3.332(3)
Rb2 O7 1_554 2.875(2)
Rb2 O7 4_564 2.875(2)
Rb2 O6 2_546 2.921(3)
Rb2 O6 3_566 2.921(3)
Rb2 O8 3_566 2.949(4)
Rb2 O3 4_575 3.058(2)
Rb2 O3 1_545 3.058(2)
Rb2 O7 3_556 3.214(3)
Rb2 O7 2_556 3.214(3)
Rb2 O2 3_666 3.312(4)
Rb3 O10 2_556 2.909(3)
Rb3 O10 3_566 2.909(2)
Rb3 O10 1_565 2.927(3)
Rb3 O10 4_565 2.927(3)
Rb3 F1 . 2.988(3)
Rb3 O12 2_556 3.407(3)
Rb3 O12 3_566 3.407(3)
Rb3 O5 3_566 3.409(4)
Rb3 O6 . 3.426(3)
Rb3 O6 4_575 3.426(3)
Rb4 O11 2_646 2.949(3)
Rb4 O11 3_666 2.949(3)
Rb4 O11 1_544 3.045(3)
Rb4 O11 4_574 3.045(3)
Rb4 O9 4_565 3.065(3)
Rb4 O9 . 3.065(3)
Rb4 F2 1_554 3.142(3)
Rb4 O3 4_575 3.444(3)
Rb4 O3 1_545 3.444(3)
